data_7240014
loop_
_publ_author_name
'Liu, Jin-Jian'
'Lu, Yiwei'
'Lu, Wenbo'

_publ_section_title
;
 Sun, UV and X ray triple photochromic properties of three coordination
 polymers based on
 1,1&#x2032;-bis(3-carboxylatobenzyl)-4,4&#x2032;-bipyridinium ligand
;
_journal_name_full CrystEngComm
_journal_paper_doi 10.1039/D0CE00206B
_journal_year 2020
_chemical_formula_moiety 'C26 H28 N2 Ni O8, C8 H4 O4, 2(H2 O)'
_chemical_formula_sum 'C34 H36 N2 Ni O14'
_chemical_formula_weight 755.36
_space_group_crystal_system triclinic
_space_group_IT_number 1
_space_group_name_Hall 'P 1'
_space_group_name_H-M_alt 'P 1'
_atom_sites_solution_hydrogens mixed
_atom_sites_solution_primary direct
_audit_creation_date 2019-09-16
_audit_creation_method
;
Olex2 1.2
(compiled 2018.05.29 svn.r3508 for OlexSys, GUI svn.r5506)
;
_audit_update_record
;
2019-09-16 deposited with the CCDC.	2020-03-02 downloaded from the CCDC.
;
_cell_angle_alpha 68.9060(10)
_cell_angle_beta 84.7260(10)
_cell_angle_gamma 87.0080(10)
_cell_formula_units_Z 1
_cell_length_a 8.8566(5)
_cell_length_b 9.7807(6)
_cell_length_c 10.0500(6)
_cell_measurement_reflns_used 9961
_cell_measurement_temperature 273(2)
_cell_measurement_theta_max 28.26
_cell_measurement_theta_min 2.50
_cell_volume 808.62(8)
_computing_cell_refinement 'SAINT v8.37A (Bruker, 2015)'
_computing_data_reduction 'SAINT v8.37A (Bruker, 2015)'
_computing_molecular_graphics 'Olex2 (Dolomanov et al., 2009)'
_computing_publication_material 'Olex2 (Dolomanov et al., 2009)'
_computing_structure_refinement 'ShelXL (Sheldrick, 2015)'
_computing_structure_solution 'ShelXS (Sheldrick, 2008)'
_diffrn_ambient_temperature 273.15
_diffrn_measured_fraction_theta_full 0.981
_diffrn_measured_fraction_theta_max 0.986
_diffrn_measurement_device_type 'CCD area detector'
_diffrn_measurement_method 'phi and omega scans'
_diffrn_radiation_monochromator graphite
_diffrn_radiation_type MoK\a
_diffrn_radiation_wavelength 0.71073
_diffrn_reflns_av_R_equivalents 0.0195
_diffrn_reflns_av_unetI/netI 0.0287
_diffrn_reflns_Laue_measured_fraction_full 0.981
_diffrn_reflns_Laue_measured_fraction_max 0.986
_diffrn_reflns_limit_h_max 11
_diffrn_reflns_limit_h_min -11
_diffrn_reflns_limit_k_max 13
_diffrn_reflns_limit_k_min -13
_diffrn_reflns_limit_l_max 13
_diffrn_reflns_limit_l_min -13
_diffrn_reflns_number 13909
_diffrn_reflns_point_group_measured_fraction_full 0.933
_diffrn_reflns_point_group_measured_fraction_max 0.915
_diffrn_reflns_theta_full 25.242
_diffrn_reflns_theta_max 28.267
_diffrn_reflns_theta_min 2.179
_exptl_absorpt_coefficient_mu 0.677
_exptl_absorpt_correction_T_max 0.7457
_exptl_absorpt_correction_T_min 0.6291
_exptl_absorpt_process_details
;
SADABS-2016/2 (Bruker,2016/2) was used for absorption correction.
wR2(int) was 0.1202 before and 0.0384 after correction.
The Ratio of minimum to maximum transmission is 0.8436.
The \l/2 correction factor is Not present.
;
_exptl_crystal_colour green
_exptl_crystal_colour_primary green
_exptl_crystal_density_diffrn 1.551
_exptl_crystal_description block
_exptl_crystal_F_000 394
_exptl_crystal_size_max 0.3
_exptl_crystal_size_mid 0.3
_exptl_crystal_size_min 0.1
_refine_diff_density_max 0.471
_refine_diff_density_min -0.589
_refine_diff_density_rms 0.112
_refine_ls_abs_structure_details
;
 Flack x determined using 3079 quotients [(I+)-(I-)]/[(I+)+(I-)]
 (Parsons, Flack and Wagner, Acta Cryst. B69 (2013) 249-259).
;
_refine_ls_abs_structure_Flack 0.491(7)
_refine_ls_extinction_method none
_refine_ls_goodness_of_fit_ref 1.152
_refine_ls_hydrogen_treatment constr
_refine_ls_matrix_type full
_refine_ls_number_parameters 470
_refine_ls_number_reflns 7324
_refine_ls_number_restraints 3
_refine_ls_restrained_S_all 1.152
_refine_ls_R_factor_all 0.0355
_refine_ls_R_factor_gt 0.0321
_refine_ls_shift/su_max 0.000
_refine_ls_shift/su_mean 0.000
_refine_ls_structure_factor_coef Fsqd
_refine_ls_weighting_details 'w=1/[\s^2^(Fo^2^)+(0.0621P)^2^+0.2597P] where P=(Fo^2^+2Fc^2^)/3'
_refine_ls_weighting_scheme calc
_refine_ls_wR_factor_gt 0.0965
_refine_ls_wR_factor_ref 0.1087
_reflns_Friedel_coverage 0.856
_reflns_Friedel_fraction_full 0.885
_reflns_Friedel_fraction_max 0.844
_reflns_number_gt 6964
_reflns_number_total 7324
_reflns_threshold_expression 'I > 2\s(I)'
_cod_data_source_file d0ce00206b2.cif
_cod_data_source_block a
_cod_database_code 7240014
_shelx_shelxl_version_number 2014/7
_shelx_space_group_comment
;
The symmetry employed for this shelxl refinement is uniquely defined
by the following loop, which should always be used as a source of
symmetry information in preference to the above space-group names.
They are only intended as comments.
;
_shelx_estimated_absorpt_t_max 0.935
_shelx_estimated_absorpt_t_min 0.823
_olex2_refinement_description
;
1. Fixed Uiso
 At 1.2 times of:
  All C(H) groups, All C(H,H) groups
 At 1.5 times of:
  All O(H,H) groups
2.a Free rotating group:
 O13(H13A,H13B), O14(H14A,H14B)
2.b Rotating group:
 O10(H10A,H10B), O11(H11A,H11B), O12(H12A,H12B), O9(H9A,H9B)
2.c Secondary CH2 refined with riding coordinates:
 C8(H8A,H8B), C19(H19A,H19B)
2.d Aromatic/amide H refined with riding coordinates:
 C24(H24), C21(H21), C4(H4), C15(H15), C9(H9), C6(H6), C12(H12), C32(H32),
 C10(H10), C23(H23), C31(H31), C18(H18), C16(H16), C29(H29), C30(H30), C22(H22),
  C17(H17), C11(H11), C3(H3), C5(H5)
;
_olex2_submission_special_instructions 'No special instructions were received'

loop_
_space_group_symop_operation_xyz
'x, y, z'

loop_
_atom_site_label
_atom_site_type_symbol
_atom_site_fract_x
_atom_site_fract_y
_atom_site_fract_z
_atom_site_U_iso_or_equiv
_atom_site_adp_type
_atom_site_occupancy
_atom_site_site_symmetry_order
_atom_site_calc_flag
_atom_site_refinement_flags_posn
_atom_site_refinement_flags_adp
_atom_site_refinement_flags_occupancy
_atom_site_disorder_assembly
_atom_site_disorder_group
Ni1 Ni 0.24486(11) 0.49430(10) 0.97559(10) 0.02214(11) Uani 1 1 d . . . . .
N2 N 0.4595(6) -0.0059(5) 1.7564(5) 0.0221(10) Uani 1 1 d . . . . .
O10 O 0.3103(5) 0.2850(4) 0.9741(5) 0.0278(9) Uani 1 1 d . . . . .
H10A H 0.2374 0.2232 1.0127 0.042 Uiso 1 1 d GR . . . .
H10B H 0.3836 0.2482 1.0296 0.042 Uiso 1 1 d GR . . . .
O11 O 0.1795(5) 0.7029(5) 0.9758(5) 0.0319(10) Uani 1 1 d . . . . .
H11A H 0.1291 0.7018 1.0595 0.048 Uiso 1 1 d GR . . . .
H11B H 0.1090 0.7471 0.9129 0.048 Uiso 1 1 d GR . . . .
O12 O 0.0223(5) 0.4616(5) 0.9462(5) 0.0337(10) Uani 1 1 d . . . . .
H12A H 0.0146 0.3810 0.9282 0.050 Uiso 1 1 d GR . . . .
H12B H -0.0071 0.5300 0.8682 0.050 Uiso 1 1 d GR . . . .
O9 O 0.4680(5) 0.5244(5) 1.0058(6) 0.0324(10) Uani 1 1 d . . . . .
H9A H 0.5311 0.5114 0.9378 0.049 Uiso 1 1 d GR . . . .
H9B H 0.4990 0.4565 1.0840 0.049 Uiso 1 1 d GR . . . .
O5 O -0.0160(6) 0.8362(6) 0.7761(6) 0.0431(13) Uani 1 1 d . . . . .
O8 O -0.4935(6) 1.1484(6) 0.1771(6) 0.0445(13) Uani 1 1 d . . . . .
O3 O 0.2069(6) 0.3909(5) 1.1923(5) 0.0315(10) Uani 1 1 d . . . . .
O6 O -0.0936(7) 0.6525(6) 0.7189(6) 0.0496(16) Uani 1 1 d . . . . .
O4 O 0.0674(6) 0.5574(6) 1.2548(5) 0.0378(11) Uani 1 1 d . . . . .
O2 O 0.2821(6) 0.5964(6) 0.7573(5) 0.0380(11) Uani 1 1 d . . . . .
O7 O -0.4202(6) 1.3326(6) 0.2366(6) 0.0430(13) Uani 1 1 d . . . . .
O1 O 0.4267(6) 0.4297(5) 0.6978(6) 0.0362(11) Uani 1 1 d . . . . .
C13 C 0.8051(6) -0.0061(6) 2.0236(6) 0.0222(11) Uani 1 1 d . . . . .
C7 C 0.2492(7) 0.8584(7) 0.3305(6) 0.0229(11) Uani 1 1 d . . . . .
C14 C 0.6872(6) -0.0068(6) 1.9279(6) 0.0232(11) Uani 1 1 d . . . . .
C26 C 0.1390(7) 0.4373(7) 1.2861(7) 0.0291(13) Uani 1 1 d . . . . .
C24 C 0.0595(7) 0.3838(8) 1.5447(7) 0.0309(13) Uani 1 1 d . . . . .
H24 H -0.0009 0.4685 1.5200 0.037 Uiso 1 1 calc R . . . .
C33 C -0.3346(7) 1.0921(7) 0.3681(6) 0.0275(12) Uani 1 1 d . . . . .
C20 C 0.2415(7) 0.1278(7) 1.6207(7) 0.0260(12) Uani 1 1 d . . . . .
C21 C 0.2377(6) 0.2174(7) 1.4800(7) 0.0229(11) Uani 1 1 d . . . . .
H21 H 0.2972 0.1932 1.4101 0.027 Uiso 1 1 calc R . . . .
C4 C 0.2517(7) 0.7676(7) 0.4741(6) 0.0249(12) Uani 1 1 d . . . . .
H4 H 0.1907 0.7907 0.5437 0.030 Uiso 1 1 calc R . . . .
C2 C 0.3424(7) 0.6460(7) 0.5126(6) 0.0259(13) Uani 1 1 d . . . . .
C28 C -0.1739(7) 0.8932(7) 0.5863(7) 0.0254(11) Uani 1 1 d . . . . .
C8 C 0.1526(7) 0.9944(7) 0.2920(7) 0.0285(13) Uani 1 1 d . . . . .
H8A H 0.2163 1.0783 0.2428 0.034 Uiso 1 1 calc R . . . .
H8B H 0.1064 1.0053 0.3791 0.034 Uiso 1 1 calc R . . . .
C1 C 0.3499(7) 0.5466(7) 0.6697(6) 0.0248(11) Uani 1 1 d . . . . .
C27 C -0.0861(7) 0.7901(7) 0.7037(8) 0.0308(13) Uani 1 1 d . . . . .
C15 C 0.6270(7) -0.1373(6) 1.9291(7) 0.0273(12) Uani 1 1 d . . . . .
H15 H 0.6637 -0.2274 1.9882 0.033 Uiso 1 1 calc R . . . .
C9 C 0.9721(8) -0.1340(7) 2.2049(8) 0.0320(14) Uani 1 1 d . . . . .
H9 H 1.0074 -0.2220 2.2693 0.038 Uiso 1 1 calc R . . . .
C6 C 0.3359(7) 0.8229(7) 0.2275(7) 0.0322(14) Uani 1 1 d . . . . .
H6 H 0.3349 0.8843 0.1321 0.039 Uiso 1 1 calc R . . . .
C12 C 0.8593(7) 0.1259(7) 2.0225(7) 0.0276(12) Uani 1 1 d . . . . .
H12 H 0.8184 0.2146 1.9645 0.033 Uiso 1 1 calc R . . . .
C32 C -0.3477(7) 0.9466(8) 0.3979(7) 0.0302(13) Uani 1 1 d . . . . .
H32 H -0.4094 0.9145 0.3456 0.036 Uiso 1 1 calc R . . . .
C10 C 0.9738(7) 0.1246(6) 2.1078(7) 0.0270(12) Uani 1 1 d . . . . .
H10 H 1.0134 0.2122 2.1042 0.032 Uiso 1 1 calc R . . . .
C19 C 0.3386(7) -0.0108(7) 1.6652(7) 0.0274(12) Uani 1 1 d . . . . .
H19A H 0.2744 -0.0936 1.7172 0.033 Uiso 1 1 calc R . . . .
H19B H 0.3851 -0.0259 1.5802 0.033 Uiso 1 1 calc R . . . .
C23 C 0.0646(8) 0.2959(9) 1.6856(8) 0.0388(16) Uani 1 1 d . . . . .
H23 H 0.0092 0.3232 1.7556 0.047 Uiso 1 1 calc R . . . .
C34 C -0.4217(7) 1.2032(8) 0.2491(7) 0.0296(13) Uani 1 1 d . . . . .
C31 C -0.2437(8) 1.1398(8) 0.4447(8) 0.0354(14) Uani 1 1 d . . . . .
H31 H -0.2370 1.2401 0.4235 0.042 Uiso 1 1 calc R . . . .
C18 C 0.5181(8) 0.1207(7) 1.7472(8) 0.0324(14) Uani 1 1 d . . . . .
H18 H 0.4827 0.2081 1.6820 0.039 Uiso 1 1 calc R . . . .
C16 C 0.6291(8) 0.1242(7) 1.8317(8) 0.0325(14) Uani 1 1 d . . . . .
H16 H 0.6663 0.2136 1.8255 0.039 Uiso 1 1 calc R . . . .
C29 C -0.2686(7) 0.8427(7) 0.5082(7) 0.0306(13) Uani 1 1 d . . . . .
H29 H -0.2787 0.7428 0.5290 0.037 Uiso 1 1 calc R . . . .
C30 C -0.1637(8) 1.0479(8) 0.5492(8) 0.0328(14) Uani 1 1 d . . . . .
H30 H -0.1016 1.0850 0.5974 0.039 Uiso 1 1 calc R . . . .
C22 C 0.1499(8) 0.1678(8) 1.7258(7) 0.0337(14) Uani 1 1 d . . . . .
H22 H 0.1478 0.1074 1.8216 0.040 Uiso 1 1 calc R . . . .
C17 C 0.5136(7) -0.1312(7) 1.8425(7) 0.0290(13) Uani 1 1 d . . . . .
H17 H 0.4738 -0.2182 1.8447 0.035 Uiso 1 1 calc R . . . .
C25 C 0.1441(7) 0.3471(6) 1.4388(7) 0.0238(12) Uani 1 1 d . . . . .
C11 C 0.8604(8) -0.1335(7) 2.1153(9) 0.0360(15) Uani 1 1 d . . . . .
H11 H 0.8234 -0.2220 2.1187 0.043 Uiso 1 1 calc R . . . .
C3 C 0.4288(8) 0.6069(8) 0.4081(8) 0.0325(14) Uani 1 1 d . . . . .
H3 H 0.4884 0.5217 0.4340 0.039 Uiso 1 1 calc R . . . .
C5 C 0.4251(8) 0.6966(8) 0.2638(7) 0.0350(15) Uani 1 1 d . . . . .
H5 H 0.4821 0.6714 0.1933 0.042 Uiso 1 1 calc R . . . .
O13 O 0.6856(7) 0.4580(7) 0.8176(7) 0.0513(15) Uani 1 1 d . . . . .
H13A H 0.6297 0.4703 0.7497 0.077 Uiso 1 1 d G . . . .
H13B H 0.7501 0.5257 0.7836 0.077 Uiso 1 1 d G . . . .
O14 O 0.8083(8) 0.5295(7) 0.1390(8) 0.0595(18) Uani 1 1 d . . . . .
H14A H 0.8694 0.5160 0.2031 0.089 Uiso 1 1 d G . . . .
H14B H 0.7593 0.4516 0.1566 0.089 Uiso 1 1 d G . . . .
N1 N 1.0282(6) -0.0058(6) 2.1972(6) 0.0239(10) Uani 1 1 d . . . . .

loop_
_atom_site_aniso_label
_atom_site_aniso_U_11
_atom_site_aniso_U_22
_atom_site_aniso_U_33
_atom_site_aniso_U_23
_atom_site_aniso_U_13
_atom_site_aniso_U_12
Ni1 0.02577(17) 0.01870(17) 0.01826(16) -0.00113(12) -0.00813(10) 0.00328(11)
N2 0.026(2) 0.019(2) 0.019(2) -0.0015(19) -0.0109(19) 0.0013(18)
O10 0.034(2) 0.019(2) 0.029(2) -0.0063(18) -0.0120(18) 0.0044(16)
O11 0.031(2) 0.032(3) 0.026(2) -0.002(2) -0.0089(18) 0.0051(18)
O12 0.037(2) 0.024(2) 0.033(2) 0.000(2) -0.013(2) 0.0016(19)
O9 0.029(2) 0.023(2) 0.042(3) -0.004(2) -0.0160(19) 0.0032(17)
O5 0.052(3) 0.034(3) 0.038(3) -0.002(2) -0.030(2) 0.012(2)
O8 0.044(3) 0.045(3) 0.045(3) -0.011(3) -0.027(2) 0.004(2)
O3 0.046(3) 0.026(2) 0.019(2) -0.0027(18) -0.0083(19) 0.0098(19)
O6 0.052(3) 0.026(3) 0.057(4) 0.008(2) -0.033(3) 0.003(2)
O4 0.051(3) 0.032(3) 0.026(2) -0.005(2) -0.005(2) 0.012(2)
O2 0.053(3) 0.034(3) 0.019(2) -0.001(2) -0.006(2) 0.012(2)
O7 0.039(3) 0.031(3) 0.053(3) -0.002(2) -0.024(2) -0.001(2)
O1 0.046(3) 0.023(2) 0.037(3) -0.005(2) -0.016(2) 0.009(2)
C13 0.022(2) 0.021(3) 0.023(3) -0.006(2) -0.0090(19) 0.002(2)
C7 0.023(3) 0.024(3) 0.020(2) -0.003(2) -0.011(2) 0.002(2)
C14 0.021(2) 0.024(3) 0.023(3) -0.007(2) -0.0047(19) 0.005(2)
C26 0.027(3) 0.023(3) 0.039(3) -0.011(3) -0.010(3) -0.002(2)
C24 0.029(3) 0.035(3) 0.030(3) -0.015(3) -0.001(2) 0.005(2)
C33 0.024(3) 0.031(3) 0.018(2) 0.004(2) -0.010(2) 0.010(2)
C20 0.024(3) 0.030(3) 0.025(3) -0.010(3) -0.006(2) -0.005(2)
C21 0.021(3) 0.026(3) 0.025(3) -0.013(2) -0.006(2) 0.001(2)
C4 0.027(3) 0.027(3) 0.017(3) -0.002(2) -0.007(2) -0.003(2)
C2 0.029(3) 0.032(3) 0.016(2) -0.007(2) -0.003(2) -0.004(2)
C28 0.021(2) 0.028(3) 0.025(3) -0.005(2) -0.005(2) -0.003(2)
C8 0.034(3) 0.026(3) 0.025(3) -0.005(2) -0.015(2) -0.003(2)
C1 0.032(3) 0.026(3) 0.011(2) 0.001(2) -0.007(2) 0.003(2)
C27 0.024(3) 0.024(3) 0.032(3) 0.005(2) -0.006(2) 0.000(2)
C15 0.031(3) 0.017(3) 0.028(3) 0.002(2) -0.010(2) -0.001(2)
C9 0.039(3) 0.016(3) 0.039(4) -0.002(3) -0.024(3) 0.004(2)
C6 0.034(3) 0.033(3) 0.023(3) -0.001(3) -0.011(2) 0.000(2)
C12 0.028(3) 0.025(3) 0.027(3) -0.003(2) -0.012(2) 0.003(2)
C32 0.032(3) 0.032(3) 0.022(3) -0.001(2) -0.015(2) 0.006(2)
C10 0.034(3) 0.015(2) 0.024(3) 0.004(2) -0.010(2) 0.003(2)
C19 0.031(3) 0.025(3) 0.027(3) -0.008(2) -0.013(2) 0.004(2)
C23 0.038(4) 0.044(4) 0.035(4) -0.017(3) 0.001(3) 0.005(3)
C34 0.021(3) 0.038(4) 0.024(3) -0.002(3) -0.013(2) 0.005(2)
C31 0.044(4) 0.023(3) 0.034(3) -0.004(3) -0.011(3) 0.003(3)
C18 0.037(3) 0.021(3) 0.039(4) -0.007(3) -0.020(3) 0.005(2)
C16 0.040(3) 0.015(3) 0.041(3) -0.003(2) -0.026(3) 0.006(2)
C29 0.028(3) 0.025(3) 0.036(3) -0.003(3) -0.019(2) 0.001(2)
C30 0.033(3) 0.028(3) 0.038(3) -0.009(3) -0.017(3) -0.003(2)
C22 0.038(3) 0.047(4) 0.016(3) -0.012(3) 0.001(2) 0.001(3)
C17 0.031(3) 0.022(3) 0.034(3) -0.007(2) -0.012(2) -0.006(2)
C25 0.023(3) 0.017(2) 0.031(3) -0.005(2) -0.012(2) 0.003(2)
C11 0.039(3) 0.023(3) 0.050(4) -0.013(3) -0.023(3) 0.001(3)
C3 0.037(3) 0.026(3) 0.032(3) -0.007(3) -0.010(3) 0.004(2)
C5 0.042(4) 0.042(4) 0.021(3) -0.012(3) 0.000(3) 0.002(3)
O13 0.040(3) 0.052(4) 0.059(4) -0.013(3) -0.014(3) -0.010(2)
O14 0.046(3) 0.041(3) 0.084(5) -0.009(3) -0.018(3) -0.006(3)
N1 0.023(2) 0.023(2) 0.026(2) -0.008(2) -0.0064(19) 0.0014(18)

loop_
_atom_type_symbol
_atom_type_description
_atom_type_scat_dispersion_real
_atom_type_scat_dispersion_imag
_atom_type_scat_source
C C 0.0033 0.0016 'International Tables Vol C Tables 4.2.6.8 and 6.1.1.4'
H H 0.0000 0.0000 'International Tables Vol C Tables 4.2.6.8 and 6.1.1.4'
N N 0.0061 0.0033 'International Tables Vol C Tables 4.2.6.8 and 6.1.1.4'
Ni Ni 0.3393 1.1124 'International Tables Vol C Tables 4.2.6.8 and 6.1.1.4'
O O 0.0106 0.0060 'International Tables Vol C Tables 4.2.6.8 and 6.1.1.4'

loop_
_geom_angle_atom_site_label_1
_geom_angle_atom_site_label_2
_geom_angle_atom_site_label_3
_geom_angle
_geom_angle_site_symmetry_1
_geom_angle_site_symmetry_3
_geom_angle_publ_flag
O11 Ni1 O10 179.6(2) . . ?
O12 Ni1 O10 91.02(18) . . ?
O12 Ni1 O11 88.86(18) . . ?
O12 Ni1 O9 179.4(2) . . ?
O9 Ni1 O10 88.37(18) . . ?
O9 Ni1 O11 91.75(17) . . ?
O3 Ni1 O10 85.15(18) . . ?
O3 Ni1 O11 95.19(18) . . ?
O3 Ni1 O12 91.0(2) . . ?
O3 Ni1 O9 88.7(2) . . ?
O3 Ni1 O2 179.4(3) . . ?
O2 Ni1 O10 94.38(18) . . ?
O2 Ni1 O11 85.3(2) . . ?
O2 Ni1 O12 88.6(2) . . ?
O2 Ni1 O9 91.7(2) . . ?
C18 N2 C19 121.7(5) . . ?
C17 N2 C19 117.9(5) . . ?
C17 N2 C18 120.3(5) . . ?
C26 O3 Ni1 130.0(4) . . ?
C1 O2 Ni1 128.2(4) . . ?
C12 C13 C14 120.7(4) . . ?
C11 C13 C14 120.6(4) . . ?
C11 C13 C12 118.7(6) . . ?
C4 C7 C8 119.2(6) . . ?
C6 C7 C4 120.0(6) . . ?
C6 C7 C8 120.8(5) . . ?
C15 C14 C13 122.2(4) . . ?
C16 C14 C13 121.4(4) . . ?
C16 C14 C15 116.4(6) . . ?
O3 C26 C25 119.2(5) . . ?
O4 C26 O3 123.2(6) . . ?
O4 C26 C25 117.6(6) . . ?
C23 C24 C25 120.4(6) . . ?
C32 C33 C34 120.2(6) . . ?
C32 C33 C31 119.8(6) . . ?
C31 C33 C34 120.0(6) . . ?
C21 C20 C19 121.6(6) . . ?
C21 C20 C22 118.2(6) . . ?
C22 C20 C19 120.1(6) . . ?
C20 C21 C25 121.2(6) . . ?
C2 C4 C7 120.5(6) . . ?
C4 C2 C1 121.4(6) . . ?
C4 C2 C3 120.0(6) . . ?
C3 C2 C1 118.5(6) . . ?
C29 C28 C27 122.1(6) . . ?
C29 C28 C30 117.6(6) . . ?
C30 C28 C27 120.3(5) . . ?
C7 C8 N1 113.1(5) . 1_463 ?
O2 C1 O1 126.8(5) . . ?
O2 C1 C2 114.6(5) . . ?
O1 C1 C2 118.5(5) . . ?
O5 C27 O6 125.0(6) . . ?
O5 C27 C28 120.4(6) . . ?
O6 C27 C28 114.6(6) . . ?
C17 C15 C14 119.7(6) . . ?
N1 C9 C11 119.3(6) . . ?
C7 C6 C5 120.5(6) . . ?
C10 C12 C13 119.9(6) . . ?
C33 C32 C29 120.8(6) . . ?
N1 C10 C12 119.6(6) . . ?
N2 C19 C20 112.7(5) . . ?
C24 C23 C22 121.4(6) . . ?
O8 C34 C33 115.1(6) . . ?
O7 C34 O8 126.9(6) . . ?
O7 C34 C33 117.9(6) . . ?
C30 C31 C33 122.7(6) . . ?
N2 C18 C16 121.3(6) . . ?
C18 C16 C14 120.2(6) . . ?
C28 C29 C32 119.0(6) . . ?
C31 C30 C28 120.0(6) . . ?
C23 C22 C20 120.1(6) . . ?
N2 C17 C15 122.0(6) . . ?
C24 C25 C26 121.9(6) . . ?
C24 C25 C21 118.6(6) . . ?
C21 C25 C26 119.5(6) . . ?
C13 C11 C9 121.1(6) . . ?
C2 C3 C5 119.6(6) . . ?
C6 C5 C3 119.3(6) . . ?
C9 N1 C8 119.7(5) . 1_647 ?
C9 N1 C10 121.3(6) . . ?
C10 N1 C8 119.1(5) . 1_647 ?

loop_
_geom_bond_atom_site_label_1
_geom_bond_atom_site_label_2
_geom_bond_distance
_geom_bond_site_symmetry_2
_geom_bond_publ_flag
Ni1 O10 2.103(4) . ?
Ni1 O11 2.092(5) . ?
Ni1 O12 2.077(5) . ?
Ni1 O9 2.078(4) . ?
Ni1 O3 2.048(5) . ?
Ni1 O2 2.060(5) . ?
N2 C19 1.485(7) . ?
N2 C18 1.337(8) . ?
N2 C17 1.316(8) . ?
O5 C27 1.211(8) . ?
O8 C34 1.271(8) . ?
O3 C26 1.277(8) . ?
O6 C27 1.303(8) . ?
O4 C26 1.255(8) . ?
O2 C1 1.247(8) . ?
O7 C34 1.226(8) . ?
O1 C1 1.254(8) . ?
C13 C14 1.485(3) . ?
C13 C12 1.397(8) . ?
C13 C11 1.354(9) . ?
C7 C4 1.398(8) . ?
C7 C8 1.491(9) . ?
C7 C6 1.366(9) . ?
C14 C15 1.404(8) . ?
C14 C16 1.404(8) . ?
C26 C25 1.473(10) . ?
C24 C23 1.371(10) . ?
C24 C25 1.386(9) . ?
C33 C32 1.353(9) . ?
C33 C34 1.534(8) . ?
C33 C31 1.368(9) . ?
C20 C21 1.372(9) . ?
C20 C19 1.514(9) . ?
C20 C22 1.426(8) . ?
C21 C25 1.430(8) . ?
C4 C2 1.355(9) . ?
C2 C1 1.533(8) . ?
C2 C3 1.395(9) . ?
C28 C27 1.498(9) . ?
C28 C29 1.416(8) . ?
C28 C30 1.427(9) . ?
C8 N1 1.522(8) 1_463 ?
C15 C17 1.373(8) . ?
C9 C11 1.396(8) . ?
C9 N1 1.346(8) . ?
C6 C5 1.382(10) . ?
C12 C10 1.384(8) . ?
C32 C29 1.418(8) . ?
C10 N1 1.363(8) . ?
C23 C22 1.376(11) . ?
C31 C30 1.343(9) . ?
C18 C16 1.366(8) . ?
C3 C5 1.401(10) . ?
N1 C8 1.522(8) 1_647 ?
